data_7057369
loop_
_publ_author_name
'Sabounchei, Seyyed Javad'
'Badpa, Khadijeh'
'Nematollahi, Davood'
'Sharafi-kolkeshvandi, Mahnaz'
'Hosseinzadeh, Leila'
'Karamian, Roya'
'Ghasemlou, Fatemeh'
'Gable, Robert W.'

_publ_section_title
;
 New Pd/Pt(ii) complexes as unsymmetrical ylide-based chemotherapeutic
 agents: synthesis, characterization, biological activity,
 electrochemical, and X-ray studies
;
_journal_issue 11
_journal_name_full 'New Journal of Chemistry'
_journal_page_first 8968
_journal_paper_doi 10.1039/C8NJ00797G
_journal_volume 42
_journal_year 2018
_chemical_formula_moiety 'C39 H32 Br2 O P2 Pd'
_chemical_formula_sum 'C39 H32 Br2 O P2 Pd'
_chemical_formula_weight 844.80
_space_group_crystal_system orthorhombic
_space_group_IT_number 61
_space_group_name_Hall '-P 2ac 2ab'
_space_group_name_H-M_alt 'P b c a'
_symmetry_space_group_name_Hall '-P 2ac 2ab'
_symmetry_space_group_name_H-M 'P b c a'
_atom_sites_solution_hydrogens geom
_atom_sites_solution_primary dual
_audit_creation_date 2017-06-22
_audit_creation_method
;
Olex2 1.2
(compiled Mar 28 2017 19:26:29 for OlexSys, GUI svn.r5337)
;
_audit_update_record
;
2017-07-01 deposited with the CCDC.
2018-04-30 downloaded from the CCDC.
;
_cell_angle_alpha 90
_cell_angle_beta 90
_cell_angle_gamma 90
_cell_formula_units_Z 8
_cell_length_a 14.84001(10)
_cell_length_b 16.55137(8)
_cell_length_c 28.2482(2)
_cell_measurement_reflns_used 37896
_cell_measurement_temperature 130.00(10)
_cell_measurement_theta_max 77.0320
_cell_measurement_theta_min 3.3370
_cell_volume 6938.39(8)
_computing_cell_refinement 'CrysAlisPro 1.171.38.46 (Rigaku OD, 2015)'
_computing_data_collection 'CrysAlisPro 1.171.38.46 (Rigaku OD, 2015)'
_computing_data_reduction 'CrysAlisPro 1.171.38.46 (Rigaku OD, 2015)'
_computing_molecular_graphics 'Olex2 (Dolomanov et al., 2009)'
_computing_publication_material 'Olex2 (Dolomanov et al., 2009)'
_computing_structure_refinement 'ShelXL (Sheldrick, 2015)'
_computing_structure_solution 'ShelXT (Sheldrick, 2015)'
_diffrn_ambient_environment N~2~
_diffrn_ambient_temperature 130.00(10)
_diffrn_detector 'CCD plate'
_diffrn_detector_area_resol_mean 10.2273
_diffrn_detector_type Atlas
_diffrn_measured_fraction_theta_full 1.000
_diffrn_measured_fraction_theta_max 0.998
_diffrn_measurement_details
;
List of Runs (angles in degrees, time in seconds):

  # Type    Start    End  Width  t~exp~   \w     \q     \k     \f   Frames
#--------------------------------------------------------------------------
  1  \w    -48.00 -19.00   1.00    1.00    --  -40.81  38.00   0.00   29
  2  \w    -49.00  32.00   1.00    1.00    --  -40.81  38.00  30.00   81
  3  \w    -48.00  35.00   1.00    1.00    --  -40.81  38.00 -90.00   83
  4  \w     -1.00  74.00   1.00    1.00    --   40.81 -77.00  30.00   75
  5  \w     44.00  96.00   1.00    1.00    --   40.81-125.00 -60.00   52
  6  \w     30.00  61.00   1.00    1.96    --  113.00 -95.00  57.00   31
  7  \w     69.00 110.00   1.00    1.96    --  113.00-111.00  30.00   41
  8  \w     82.00 108.00   1.00    1.96    --  113.00 -95.00  57.00   26
  9  \w    114.00 146.00   1.00    1.96    --  113.00 -77.00 120.00   32
 10  \w    140.00 166.00   1.00    1.96    --  113.00 -15.00  60.00   26
 11  \w    122.00 177.00   1.00    1.96    --  113.00  45.00 -60.00   55
 12  \w    126.00 174.00   1.00    1.96    --  113.00 111.00 -90.00   48
 13  \w    135.00 175.00   1.00    1.96    --  113.00 111.00-180.00   40
 14  \w    120.00 176.00   1.00    1.96    --  113.00  30.00 -90.00   56
 15  \w    118.00 144.00   1.00    1.96    --  113.00 111.00 -30.00   26
 16  \w    107.00 148.00   1.00    1.96    --  113.00 178.00 -90.00   41
 17  \w    100.00 175.00   1.00    1.96    --  113.00 111.00-150.00   75
 18  \w     96.00 138.00   1.00    1.96    --  113.00 178.00   0.00   42
 19  \w     74.00 100.00   1.00    1.96    --  113.00 178.00 -90.00   26
 20  \w     57.00  82.00   1.00    1.96    --  113.00 178.00   0.00   25
 21  \w     83.00 113.00   1.00    1.96    --  113.00  30.00 -90.00   30
 22  \w     60.00  90.00   1.00    1.96    --  113.00 -30.00 -60.00   30
 23  \w     50.00  76.00   1.00    1.96    --  113.00 -61.00 -60.00   26
 24  \w     66.00  99.00   1.00    1.96    --  113.00 -94.00 -30.00   33
 25  \w     77.00 113.00   1.00    1.96    --  113.00-111.00 -60.00   36
 26  \w     70.00 116.00   1.00    1.96    --  113.00-111.00-120.00   46
 27  \w     74.00 116.00   1.00    1.96    --  113.00-111.00-150.00   42
 28  \w     57.00 113.00   1.00    1.96    --  113.00-111.00 -30.00   56
 29  \w     66.00 116.00   1.00    1.96    --  113.00-111.00  60.00   50
 30  \w     65.00  90.00   1.00    1.96    --  113.00 -30.00  90.00   25
 31  \w     82.00 107.00   1.00    1.96    --  113.00 -15.00  60.00   25
 32  \w     57.00 163.00   1.00    1.96    --  113.00  15.00  60.00  106
 33  \w     52.00  83.00   1.00    1.96    --  113.00 -45.00  90.00   31
 34  \w     42.00  97.00   1.00    1.96    --  113.00 -45.00 150.00   55
 35  \w     41.00  84.00   1.00    1.96    --  113.00 -77.00 120.00   43
 36  \w     38.00 119.00   1.00    1.96    --  113.00-119.00 149.76   81
 37  \w     37.00  62.00   1.00    1.96    --  113.00 -15.00  60.00   25
 38  \w     46.00  95.00   1.00    1.96    --  113.00 -45.00 -60.00   49
 39  \w     47.00  92.00   1.00    1.96    --  113.00 -45.00-150.00   45
 40  \w     36.00  90.00   1.00    1.96    --  113.00 -30.00-120.00   54
 41  \w     32.00  83.00   1.00    1.96    --  113.00 -94.00  90.00   51
 42  \w   -115.00 -12.00   1.00    1.00    --  -40.81 -57.00 120.00  103
;
_diffrn_measurement_device 'four-circle diffractometer'
_diffrn_measurement_device_type 'SuperNova, Dual, Cu at zero, Atlas'
_diffrn_measurement_method '\w scans'
_diffrn_orient_matrix_type 'CrysAlisPro convention (1999,Acta A55,543-557)'
_diffrn_orient_matrix_UB_11 0.0961951000
_diffrn_orient_matrix_UB_12 -0.0095894000
_diffrn_orient_matrix_UB_13 0.0197578000
_diffrn_orient_matrix_UB_21 0.0388446000
_diffrn_orient_matrix_UB_22 0.0329826000
_diffrn_orient_matrix_UB_23 -0.0467522000
_diffrn_orient_matrix_UB_31 -0.0041657000
_diffrn_orient_matrix_UB_32 0.0864550000
_diffrn_orient_matrix_UB_33 0.0200110000
_diffrn_radiation_monochromator mirror
_diffrn_radiation_probe x-ray
_diffrn_radiation_type CuK\a
_diffrn_radiation_wavelength 1.54184
_diffrn_reflns_av_R_equivalents 0.0517
_diffrn_reflns_av_unetI/netI 0.0212
_diffrn_reflns_Laue_measured_fraction_full 1.000
_diffrn_reflns_Laue_measured_fraction_max 0.998
_diffrn_reflns_limit_h_max 18
_diffrn_reflns_limit_h_min -18
_diffrn_reflns_limit_k_max 20
_diffrn_reflns_limit_k_min -13
_diffrn_reflns_limit_l_max 35
_diffrn_reflns_limit_l_min -35
_diffrn_reflns_number 77741
_diffrn_reflns_point_group_measured_fraction_full 1.000
_diffrn_reflns_point_group_measured_fraction_max 0.998
_diffrn_reflns_theta_full 67.684
_diffrn_reflns_theta_max 77.160
_diffrn_reflns_theta_min 4.297
_diffrn_source 'micro-focus sealed X-ray tube'
_diffrn_source_type 'SuperNova (Cu) X-ray Source'
_exptl_absorpt_coefficient_mu 8.116
_exptl_absorpt_correction_T_max 0.679
_exptl_absorpt_correction_T_min 0.211
_exptl_absorpt_correction_type gaussian
_exptl_absorpt_process_details
;
CrysAlisPro 1.171.38.46 (Rigaku Oxford Diffraction, 2015)
Numerical absorption correction based on gaussian integration over
            a multifaceted crystal model
Empirical absorption correction using spherical harmonics,
 implemented in SCALE3 ABSPACK scaling algorithm.
;
_exptl_crystal_colour yellow
_exptl_crystal_colour_primary yellow
_exptl_crystal_density_diffrn 1.617
_exptl_crystal_description block
_exptl_crystal_F_000 3360
_exptl_crystal_recrystallization_method 'grown by slow evaporation from dichloromethane'
_exptl_crystal_size_max 0.264
_exptl_crystal_size_mid 0.19
_exptl_crystal_size_min 0.156
_refine_diff_density_max 0.550
_refine_diff_density_min -0.763
_refine_diff_density_rms 0.071
_refine_ls_extinction_method none
_refine_ls_goodness_of_fit_ref 1.073
_refine_ls_hydrogen_treatment constr
_refine_ls_matrix_type full
_refine_ls_number_parameters 406
_refine_ls_number_reflns 7332
_refine_ls_number_restraints 6
_refine_ls_restrained_S_all 1.073
_refine_ls_R_factor_all 0.0285
_refine_ls_R_factor_gt 0.0269
_refine_ls_shift/su_max 0.001
_refine_ls_shift/su_mean 0.000
_refine_ls_structure_factor_coef Fsqd
_refine_ls_weighting_details 'w=1/[\s^2^(Fo^2^)+(0.0324P)^2^+8.1246P] where P=(Fo^2^+2Fc^2^)/3'
_refine_ls_weighting_scheme calc
_refine_ls_wR_factor_gt 0.0686
_refine_ls_wR_factor_ref 0.0698
_reflns_Friedel_coverage 0.000
_reflns_number_gt 6967
_reflns_number_total 7332
_reflns_threshold_expression 'I > 2\s(I)'
_cod_data_source_file c8nj00797g2.cif
_cod_data_source_block rwg2017_15bgau
_cod_depositor_comments 'Adding full bibliography for 7057369--7057371.cif.'
_cod_original_cell_volume 6938.40(8)
_cod_database_code 7057369
_shelx_shelxl_version_number 2016/6
_chemical_oxdiff_formula 'C39 H32 Br2 O P2 Pd'
_chemical_oxdiff_usercomment PdYm
_shelx_space_group_comment
;
The symmetry employed for this shelxl refinement is uniquely defined
by the following loop, which should always be used as a source of
symmetry information in preference to the above space-group names.
They are only intended as comments.
;
_reflns_odcompleteness_completeness 99.92
_reflns_odcompleteness_iscentric 1
_reflns_odcompleteness_theta 75.12
_olex2_refinement_description
;
1. Fixed Uiso
 At 1.2 times of:
  All C(H) groups, All C(H,H) groups
2. Uiso/Uaniso restraints and constraints
Uanis(C12) \\sim Ueq: with sigma of 0.05 and sigma for terminal atoms of 0.1
3.a Ternary CH refined with riding coordinates:
 C1(H1)
3.b Secondary CH2 refined with riding coordinates:
 C27(H27A,H27B)
3.c Aromatic/amide H refined with riding coordinates:
 C4(H4), C5(H5), C7(H7), C8(H8), C10(H10), C11(H11), C12(H12), C13(H13),
 C14(H14), C16(H16), C17(H17), C18(H18), C19(H19), C20(H20), C22(H22), C23(H23),
  C24(H24), C25(H25), C26(H26), C29(H29), C30(H30), C31(H31), C32(H32),
 C33(H33), C35(H35), C36(H36), C37(H37), C38(H38), C39(H39)
;
_olex2_exptl_crystal_mounting_method mounted
_olex2_submission_original_sample_id rwg2017_15
_olex2_submission_special_instructions 'No special instructions were received'
_oxdiff_exptl_absorpt_empirical_details
;
Empirical correction (ABSPACK) includes:
- Absorption correction using spherical harmonics
- Frame scaling
;
_oxdiff_exptl_absorpt_empirical_full_max 1.189
_oxdiff_exptl_absorpt_empirical_full_min 0.785
_local_rwg_checkcif_report
;
PLAT911_ALERT_3_C Missing # FCF Refl Between THmin & STh/L= 0.600 2 Report 

  RESPONSE:  Inside Detector rejection region or otherwise not measured

PLAT934_ALERT_3_C Number of (Iobs-Icalc)/SigmaW > 10 Outliers .... 1 Check 

  RESPONSE:  There did not seem to be anything wrong with this peak, so it was
             retained in the refinement data

PLAT972_ALERT_2_C Check Calcd Residual Density 0.77A From Pt1 -1.66 eA-3 
PLAT972_ALERT_2_C Check Calcd Residual Density 0.76A From Pt1 -1.65 eA-3 

  RESPONSE:  Some inaccuracy in the absorption correction or possibly slight
             disorder

PLAT083_ALERT_2_G SHELXL Second Parameter in WGHT Unusually Large 6.47 Why ? 

  RESPONSE:  Possibly due to some disorder or effects of the absorption
             corrections

PLAT232_ALERT_2_G Hirshfeld Test Diff (M-X) Pt1 --Br1 .. 7.1 s.u. 
PLAT232_ALERT_2_G Hirshfeld Test Diff (M-X) Pt1 --Br2 .. 12.0 s.u. 

  RESPONSE:  All atoms are correctly assigned

PLAT793_ALERT_4_G The Model has Chirality at C1 (Centro SPGR) S Verify 

  RESPONSE:  True

PLAT912_ALERT_4_G Missing # of FCF Reflections Above STh/L= 0.600 54 Note 

  RESPONSE:  Not all reflections between theta 75 deg and theta(max) are
             able to be measured by the detector

PLAT913_ALERT_3_G Missing # of Very Strong Reflections in FCF .... 1 Note 

  RESPONSE:  Inside Detector rejection region or otherwise not measured

PLAT978_ALERT_2_G Number C-C Bonds with Positive Residual Density. 3 Note 

  RESPONSE:  Noted

;

loop_
_space_group_symop_operation_xyz
'x, y, z'
'-x+1/2, -y, z+1/2'
'-x, y+1/2, -z+1/2'
'x+1/2, -y+1/2, -z'
'-x, -y, -z'
'x-1/2, y, -z-1/2'
'x, -y-1/2, z-1/2'
'-x-1/2, y-1/2, z'

loop_
_atom_site_label
_atom_site_type_symbol
_atom_site_fract_x
_atom_site_fract_y
_atom_site_fract_z
_atom_site_U_iso_or_equiv
_atom_site_adp_type
_atom_site_occupancy
_atom_site_site_symmetry_order
_atom_site_calc_flag
_atom_site_refinement_flags_posn
_atom_site_refinement_flags_adp
Pd1 Pd 0.27432(2) 0.45521(2) 0.38389(2) 0.02074(5) Uani 1 1 d . .
Br1 Br 0.19341(2) 0.36805(2) 0.44045(2) 0.03160(7) Uani 1 1 d . .
Br2 Br 0.38041(2) 0.34327(2) 0.36516(2) 0.03052(7) Uani 1 1 d . .
P1 P 0.19053(4) 0.56222(3) 0.40301(2) 0.02264(11) Uani 1 1 d . .
P2 P 0.35900(4) 0.62234(3) 0.36183(2) 0.02246(11) Uani 1 1 d . .
O1 O 0.22939(12) 0.61082(11) 0.29250(7) 0.0323(4) Uani 1 1 d . .
C1 C 0.33556(15) 0.52919(13) 0.33253(8) 0.0229(4) Uani 1 1 d . .
H1 H 0.392077 0.503941 0.320180 0.027 Uiso 1 1 calc R .
C2 C 0.27024(15) 0.54599(14) 0.29308(9) 0.0255(5) Uani 1 1 d . .
C3 C 0.25399(16) 0.48576(15) 0.25500(8) 0.0266(5) Uani 1 1 d . .
C4 C 0.29644(17) 0.41086(15) 0.25314(9) 0.0295(5) Uani 1 1 d . .
H4 H 0.337801 0.395944 0.277267 0.035 Uiso 1 1 calc R .
C5 C 0.27874(17) 0.35794(17) 0.21631(10) 0.0343(5) Uani 1 1 d . .
H5 H 0.307337 0.306591 0.215944 0.041 Uiso 1 1 calc R .
C6 C 0.21972(17) 0.37843(19) 0.17968(9) 0.0345(6) Uani 1 1 d . .
C7 C 0.17862(19) 0.45433(18) 0.18162(10) 0.0374(6) Uani 1 1 d . .
H7 H 0.138864 0.470143 0.156946 0.045 Uiso 1 1 calc R .
C8 C 0.19466(18) 0.50684(17) 0.21872(9) 0.0330(5) Uani 1 1 d . .
H8 H 0.165046 0.557711 0.219523 0.040 Uiso 1 1 calc R .
C9 C 0.2009(2) 0.3216(2) 0.14036(10) 0.0435(7) Uani 1 1 d . .
C10 C 0.2620(2) 0.2616(3) 0.12783(14) 0.0632(11) Uani 1 1 d . .
H10 H 0.316462 0.255828 0.145153 0.076 Uiso 1 1 calc R .
C11 C 0.2439(3) 0.2100(3) 0.09005(17) 0.0898(18) Uani 1 1 d . .
H11 H 0.285363 0.168399 0.082077 0.108 Uiso 1 1 calc R .
C12 C 0.1645(3) 0.2194(3) 0.06388(14) 0.0884(18) Uani 1 1 d . U
H12 H 0.152818 0.185248 0.037572 0.106 Uiso 1 1 calc R .
C13 C 0.1044(3) 0.2774(3) 0.07610(12) 0.0678(12) Uani 1 1 d . .
H13 H 0.050558 0.283387 0.058259 0.081 Uiso 1 1 calc R .
C14 C 0.1204(2) 0.3285(2) 0.11451(10) 0.0494(8) Uani 1 1 d . .
H14 H 0.076919 0.367913 0.123158 0.059 Uiso 1 1 calc R .
C15 C 0.40677(15) 0.69452(14) 0.32131(8) 0.0253(4) Uani 1 1 d . .
C16 C 0.37052(16) 0.76963(15) 0.31203(9) 0.0290(5) Uani 1 1 d . .
H16 H 0.318234 0.787474 0.328374 0.035 Uiso 1 1 calc R .
C17 C 0.41146(18) 0.81884(16) 0.27847(9) 0.0322(5) Uani 1 1 d . .
H17 H 0.387419 0.870969 0.272265 0.039 Uiso 1 1 calc R .
C18 C 0.48668(18) 0.79286(16) 0.25403(9) 0.0346(6) Uani 1 1 d . .
H18 H 0.513248 0.826604 0.230678 0.042 Uiso 1 1 calc R .
C19 C 0.52346(19) 0.71756(18) 0.26355(11) 0.0405(6) Uani 1 1 d . .
H19 H 0.575437 0.699746 0.246919 0.049 Uiso 1 1 calc R .
C20 C 0.48421(18) 0.66866(16) 0.29728(11) 0.0370(6) Uani 1 1 d . .
H20 H 0.509708 0.617371 0.304241 0.044 Uiso 1 1 calc R .
C21 C 0.44291(15) 0.60900(14) 0.40723(8) 0.0251(4) Uani 1 1 d . .
C22 C 0.46890(18) 0.67824(17) 0.43243(10) 0.0347(5) Uani 1 1 d . .
H22 H 0.440669 0.728647 0.426204 0.042 Uiso 1 1 calc R .
C23 C 0.5359(2) 0.67277(18) 0.46641(10) 0.0395(6) Uani 1 1 d . .
H23 H 0.553331 0.719482 0.483666 0.047 Uiso 1 1 calc R .
C24 C 0.57767(19) 0.59923(19) 0.47535(9) 0.0389(6) Uani 1 1 d . .
H24 H 0.623764 0.595602 0.498592 0.047 Uiso 1 1 calc R .
C25 C 0.55186(19) 0.53132(18) 0.45026(10) 0.0379(6) Uani 1 1 d . .
H25 H 0.580536 0.481086 0.456408 0.046 Uiso 1 1 calc R .
C26 C 0.48457(17) 0.53558(15) 0.41619(9) 0.0306(5) Uani 1 1 d . .
H26 H 0.467217 0.488592 0.399157 0.037 Uiso 1 1 calc R .
C27 C 0.25557(16) 0.65583(14) 0.38956(9) 0.0262(5) Uani 1 1 d . .
H27A H 0.221142 0.691282 0.367884 0.031 Uiso 1 1 calc R .
H27B H 0.268706 0.686108 0.418986 0.031 Uiso 1 1 calc R .
C28 C 0.16254(16) 0.57286(15) 0.46507(9) 0.0294(5) Uani 1 1 d . .
C29 C 0.07522(18) 0.58453(17) 0.48074(10) 0.0369(6) Uani 1 1 d . .
H29 H 0.027376 0.589307 0.458574 0.044 Uiso 1 1 calc R .
C30 C 0.0576(2) 0.5893(2) 0.52907(11) 0.0467(7) Uani 1 1 d . .
H30 H -0.002352 0.597796 0.539799 0.056 Uiso 1 1 calc R .
C31 C 0.1258(2) 0.5817(3) 0.56111(12) 0.0614(11) Uani 1 1 d . .
H31 H 0.113501 0.585742 0.594027 0.074 Uiso 1 1 calc R .
C32 C 0.2129(3) 0.5682(4) 0.54568(13) 0.0826(16) Uani 1 1 d . .
H32 H 0.260005 0.561271 0.568058 0.099 Uiso 1 1 calc R .
C33 C 0.2316(2) 0.5648(3) 0.49784(11) 0.0590(10) Uani 1 1 d . .
H33 H 0.291788 0.557009 0.487361 0.071 Uiso 1 1 calc R .
C34 C 0.08642(16) 0.56613(15) 0.37002(9) 0.0275(5) Uani 1 1 d . .
C35 C 0.03701(18) 0.63736(16) 0.36567(10) 0.0352(6) Uani 1 1 d . .
H35 H 0.058223 0.685893 0.379741 0.042 Uiso 1 1 calc R .
C36 C -0.04344(19) 0.63681(18) 0.34061(12) 0.0425(6) Uani 1 1 d . .
H36 H -0.077565 0.685118 0.337673 0.051 Uiso 1 1 calc R .
C37 C -0.07408(19) 0.5665(2) 0.31995(11) 0.0443(7) Uani 1 1 d . .
H37 H -0.129089 0.566631 0.302745 0.053 Uiso 1 1 calc R .
C38 C -0.0252(2) 0.49599(19) 0.32415(12) 0.0440(7) Uani 1 1 d . .
H38 H -0.046399 0.447835 0.309630 0.053 Uiso 1 1 calc R .
C39 C 0.05483(18) 0.49520(16) 0.34951(10) 0.0341(5) Uani 1 1 d . .
H39 H 0.087928 0.446407 0.352850 0.041 Uiso 1 1 calc R .

loop_
_atom_site_aniso_label
_atom_site_aniso_U_11
_atom_site_aniso_U_22
_atom_site_aniso_U_33
_atom_site_aniso_U_23
_atom_site_aniso_U_13
_atom_site_aniso_U_12
Pd1 0.02076(9) 0.02101(9) 0.02046(9) 0.00053(5) 0.00038(5) -0.00150(5)
Br1 0.03448(14) 0.03181(13) 0.02851(13) 0.00527(9) 0.00632(10) -0.00444(10)
Br2 0.03084(13) 0.02456(12) 0.03614(14) 0.00243(9) 0.00356(10) 0.00395(9)
P1 0.0190(3) 0.0228(3) 0.0261(3) -0.0020(2) 0.0010(2) -0.0023(2)
P2 0.0193(2) 0.0219(3) 0.0262(3) 0.0002(2) 0.0011(2) -0.0015(2)
O1 0.0319(9) 0.0273(9) 0.0377(10) 0.0033(7) -0.0049(7) 0.0018(7)
C1 0.0239(10) 0.0212(10) 0.0236(10) 0.0015(8) 0.0020(8) -0.0022(8)
C2 0.0244(11) 0.0285(12) 0.0235(11) 0.0048(9) 0.0005(8) -0.0045(8)
C3 0.0224(10) 0.0335(12) 0.0239(11) 0.0028(9) 0.0007(9) -0.0048(9)
C4 0.0274(11) 0.0361(13) 0.0251(11) -0.0022(10) -0.0017(9) -0.0009(10)
C5 0.0298(12) 0.0394(14) 0.0336(13) -0.0067(11) -0.0003(10) -0.0002(10)
C6 0.0261(12) 0.0545(16) 0.0230(11) -0.0039(11) 0.0041(9) -0.0089(11)
C7 0.0322(13) 0.0523(17) 0.0277(12) 0.0031(11) -0.0058(10) -0.0038(11)
C8 0.0316(12) 0.0371(13) 0.0303(12) 0.0053(10) -0.0032(10) -0.0018(10)
C9 0.0327(14) 0.071(2) 0.0273(13) -0.0134(13) 0.0071(11) -0.0128(14)
C10 0.0380(17) 0.094(3) 0.057(2) -0.041(2) 0.0110(15) -0.0078(17)
C11 0.054(2) 0.132(4) 0.083(3) -0.075(3) 0.025(2) -0.012(3)
C12 0.076(3) 0.142(5) 0.047(2) -0.057(3) 0.020(2) -0.039(3)
C13 0.059(2) 0.112(3) 0.0323(16) -0.0201(19) -0.0035(15) -0.027(2)
C14 0.0425(17) 0.076(2) 0.0299(14) -0.0079(14) -0.0005(12) -0.0151(16)
C15 0.0217(10) 0.0261(11) 0.0282(11) -0.0005(9) 0.0013(8) -0.0053(8)
C16 0.0262(11) 0.0315(12) 0.0291(11) 0.0028(9) 0.0004(9) -0.0010(9)
C17 0.0341(13) 0.0313(12) 0.0312(12) 0.0063(10) -0.0039(10) -0.0041(10)
C18 0.0349(13) 0.0398(14) 0.0292(12) 0.0026(10) 0.0019(10) -0.0142(11)
C19 0.0349(14) 0.0412(15) 0.0454(16) -0.0055(12) 0.0163(12) -0.0065(11)
C20 0.0316(13) 0.0291(12) 0.0503(16) 0.0012(11) 0.0113(11) -0.0007(10)
C21 0.0216(10) 0.0290(11) 0.0247(11) -0.0010(9) 0.0026(8) -0.0021(9)
C22 0.0318(13) 0.0349(13) 0.0374(13) -0.0067(11) -0.0002(10) -0.0005(10)
C23 0.0388(14) 0.0466(16) 0.0330(13) -0.0086(11) -0.0033(11) -0.0087(12)
C24 0.0356(14) 0.0545(17) 0.0267(12) 0.0065(12) -0.0075(10) -0.0113(12)
C25 0.0352(14) 0.0423(14) 0.0363(14) 0.0110(11) -0.0089(11) -0.0020(11)
C26 0.0303(12) 0.0318(12) 0.0298(12) 0.0029(10) -0.0023(10) -0.0041(10)
C27 0.0215(10) 0.0202(10) 0.0370(12) -0.0027(9) 0.0031(9) -0.0020(8)
C28 0.0254(11) 0.0311(12) 0.0316(12) -0.0073(10) 0.0039(9) -0.0056(9)
C29 0.0286(12) 0.0427(15) 0.0395(14) -0.0010(11) 0.0080(11) -0.0016(11)
C30 0.0375(15) 0.0544(18) 0.0483(17) -0.0081(14) 0.0201(13) -0.0059(13)
C31 0.0522(19) 0.097(3) 0.0352(16) -0.0249(18) 0.0153(14) -0.0211(19)
C32 0.0430(18) 0.172(5) 0.0326(17) -0.033(2) -0.0011(14) -0.013(2)
C33 0.0297(15) 0.118(3) 0.0297(15) -0.0255(18) 0.0024(11) -0.0042(17)
C34 0.0209(11) 0.0323(12) 0.0291(11) 0.0015(9) 0.0007(9) -0.0053(9)
C35 0.0286(12) 0.0297(12) 0.0473(15) 0.0030(11) -0.0045(11) -0.0026(10)
C36 0.0328(14) 0.0406(15) 0.0540(17) 0.0095(13) -0.0089(12) 0.0015(11)
C37 0.0286(13) 0.0578(18) 0.0465(16) 0.0015(14) -0.0123(12) -0.0033(12)
C38 0.0348(14) 0.0461(16) 0.0512(17) -0.0100(13) -0.0103(13) -0.0070(12)
C39 0.0301(12) 0.0332(13) 0.0389(14) -0.0038(11) -0.0039(10) -0.0020(10)

loop_
_atom_type_symbol
_atom_type_description
_atom_type_scat_dispersion_real
_atom_type_scat_dispersion_imag
_atom_type_scat_source
C C 0.0181 0.0091 'International Tables Vol C Tables 4.2.6.8 and 6.1.1.4'
H H 0.0000 0.0000 'International Tables Vol C Tables 4.2.6.8 and 6.1.1.4'
Br Br -0.6763 1.2805 'International Tables Vol C Tables 4.2.6.8 and 6.1.1.4'
O O 0.0492 0.0322 'International Tables Vol C Tables 4.2.6.8 and 6.1.1.4'
P P 0.2955 0.4335 'International Tables Vol C Tables 4.2.6.8 and 6.1.1.4'
Pd Pd 0.1215 3.9337 'International Tables Vol C Tables 4.2.6.8 and 6.1.1.4'

loop_
_exptl_crystal_face_index_h
_exptl_crystal_face_index_k
_exptl_crystal_face_index_l
_exptl_crystal_face_perp_dist
1 0 -2 0.0780
-1 0 2 0.0780
-1 0 -2 0.0950
1 0 2 0.0950
0 1 0 0.1320
0 -1 0 0.1320

loop_
_geom_angle_atom_site_label_1
_geom_angle_atom_site_label_2
_geom_angle_atom_site_label_3
_geom_angle
Br1 Pd1 Br2 90.589(10)
P1 Pd1 Br1 92.077(17)
P1 Pd1 Br2 174.571(17)
C1 Pd1 Br1 176.04(6)
C1 Pd1 Br2 90.77(6)
C1 Pd1 P1 86.88(6)
C27 P1 Pd1 108.78(8)
C28 P1 Pd1 116.08(9)
C28 P1 C27 103.61(11)
C34 P1 Pd1 112.37(9)
C34 P1 C27 107.94(11)
C34 P1 C28 107.46(11)
C1 P2 C15 110.82(11)
C1 P2 C21 111.05(11)
C1 P2 C27 107.46(11)
C15 P2 C21 105.18(11)
C15 P2 C27 113.95(11)
C21 P2 C27 108.40(11)
Pd1 C1 H1 111.1
P2 C1 Pd1 105.50(11)
P2 C1 H1 111.1
C2 C1 Pd1 109.90(15)
C2 C1 P2 108.05(16)
C2 C1 H1 111.1
O1 C2 C1 119.2(2)
O1 C2 C3 119.6(2)
C3 C2 C1 121.1(2)
C4 C3 C2 123.5(2)
C4 C3 C8 118.7(2)
C8 C3 C2 117.8(2)
C3 C4 H4 119.8
C5 C4 C3 120.4(2)
C5 C4 H4 119.8
C4 C5 H5 119.3
C4 C5 C6 121.4(3)
C6 C5 H5 119.3
C5 C6 C7 117.6(2)
C5 C6 C9 121.3(3)
C7 C6 C9 121.2(3)
C6 C7 H7 119.3
C8 C7 C6 121.3(3)
C8 C7 H7 119.3
C3 C8 H8 119.7
C7 C8 C3 120.5(3)
C7 C8 H8 119.7
C10 C9 C6 121.4(3)
C10 C9 C14 118.7(3)
C14 C9 C6 119.9(3)
C9 C10 H10 119.7
C9 C10 C11 120.5(4)
C11 C10 H10 119.7
C10 C11 H11 120.1
C10 C11 C12 119.9(4)
C12 C11 H11 120.1
C11 C12 H12 120.0
C13 C12 C11 119.9(3)
C13 C12 H12 120.0
C12 C13 H13 119.5
C12 C13 C14 121.0(4)
C14 C13 H13 119.5
C9 C14 H14 120.0
C13 C14 C9 120.0(4)
C13 C14 H14 120.0
C16 C15 P2 124.42(18)
C16 C15 C20 120.2(2)
C20 C15 P2 115.35(19)
C15 C16 H16 120.4
C15 C16 C17 119.2(2)
C17 C16 H16 120.4
C16 C17 H17 119.6
C18 C17 C16 120.8(2)
C18 C17 H17 119.6
C17 C18 H18 120.0
C17 C18 C19 120.1(2)
C19 C18 H18 120.0
C18 C19 H19 120.2
C20 C19 C18 119.7(2)
C20 C19 H19 120.2
C15 C20 H20 119.9
C19 C20 C15 120.1(3)
C19 C20 H20 119.9
C22 C21 P2 116.81(19)
C26 C21 P2 123.06(18)
C26 C21 C22 120.0(2)
C21 C22 H22 120.1
C23 C22 C21 119.7(3)
C23 C22 H22 120.1
C22 C23 H23 119.9
C22 C23 C24 120.2(3)
C24 C23 H23 119.9
C23 C24 H24 120.2
C25 C24 C23 119.7(2)
C25 C24 H24 120.2
C24 C25 H25 119.6
C24 C25 C26 120.9(3)
C26 C25 H25 119.6
C21 C26 C25 119.4(2)
C21 C26 H26 120.3
C25 C26 H26 120.3
P1 C27 H27A 110.6
P1 C27 H27B 110.6
P2 C27 P1 105.82(12)
P2 C27 H27A 110.6
P2 C27 H27B 110.6
H27A C27 H27B 108.7
C29 C28 P1 122.6(2)
C29 C28 C33 119.5(3)
C33 C28 P1 117.9(2)
C28 C29 H29 120.1
C28 C29 C30 119.9(3)
C30 C29 H29 120.1
C29 C30 H30 119.8
C31 C30 C29 120.4(3)
C31 C30 H30 119.8
C30 C31 H31 120.0
C30 C31 C32 120.0(3)
C32 C31 H31 120.0
C31 C32 H32 119.9
C33 C32 C31 120.2(4)
C33 C32 H32 119.9
C28 C33 H33 120.0
C32 C33 C28 120.0(3)
C32 C33 H33 120.0
C35 C34 P1 121.7(2)
C39 C34 P1 118.3(2)
C39 C34 C35 120.0(2)
C34 C35 H35 120.3
C36 C35 C34 119.5(3)
C36 C35 H35 120.3
C35 C36 H36 119.8
C37 C36 C35 120.3(3)
C37 C36 H36 119.8
C36 C37 H37 119.9
C36 C37 C38 120.3(3)
C38 C37 H37 119.9
C37 C38 H38 119.9
C37 C38 C39 120.2(3)
C39 C38 H38 119.9
C34 C39 H39 120.1
C38 C39 C34 119.7(3)
C38 C39 H39 120.1

loop_
_geom_bond_atom_site_label_1
_geom_bond_atom_site_label_2
_geom_bond_distance
Pd1 Br1 2.4647(3)
Pd1 Br2 2.4882(3)
Pd1 P1 2.2305(6)
Pd1 C1 2.105(2)
P1 C27 1.865(2)
P1 C28 1.810(3)
P1 C34 1.805(2)
P2 C1 1.784(2)
P2 C15 1.800(2)
P2 C21 1.801(2)
P2 C27 1.810(2)
O1 C2 1.232(3)
C1 H1 1.0000
C1 C2 1.503(3)
C2 C3 1.486(3)
C3 C4 1.391(4)
C3 C8 1.395(3)
C4 H4 0.9500
C4 C5 1.385(4)
C5 H5 0.9500
C5 C6 1.397(4)
C6 C7 1.398(4)
C6 C9 1.482(4)
C7 H7 0.9500
C7 C8 1.382(4)
C8 H8 0.9500
C9 C10 1.391(5)
C9 C14 1.404(4)
C10 H10 0.9500
C10 C11 1.394(5)
C11 H11 0.9500
C11 C12 1.399(7)
C12 H12 0.9500
C12 C13 1.355(7)
C13 H13 0.9500
C13 C14 1.396(5)
C14 H14 0.9500
C15 C16 1.380(3)
C15 C20 1.402(3)
C16 H16 0.9500
C16 C17 1.390(3)
C17 H17 0.9500
C17 C18 1.381(4)
C18 H18 0.9500
C18 C19 1.387(4)
C19 H19 0.9500
C19 C20 1.379(4)
C20 H20 0.9500
C21 C22 1.403(3)
C21 C26 1.387(3)
C22 H22 0.9500
C22 C23 1.385(4)
C23 H23 0.9500
C23 C24 1.389(4)
C24 H24 0.9500
C24 C25 1.383(4)
C25 H25 0.9500
C25 C26 1.389(4)
C26 H26 0.9500
C27 H27A 0.9900
C27 H27B 0.9900
C28 C29 1.383(4)
C28 C33 1.387(4)
C29 H29 0.9500
C29 C30 1.392(4)
C30 H30 0.9500
C30 C31 1.364(5)
C31 H31 0.9500
C31 C32 1.381(5)
C32 H32 0.9500
C32 C33 1.381(5)
C33 H33 0.9500
C34 C35 1.394(4)
C34 C39 1.391(4)
C35 H35 0.9500
C35 C36 1.388(4)
C36 H36 0.9500
C36 C37 1.379(4)
C37 H37 0.9500
C37 C38 1.379(5)
C38 H38 0.9500
C38 C39 1.387(4)
C39 H39 0.9500

loop_
_geom_hbond_atom_site_label_D
_geom_hbond_atom_site_label_H
_geom_hbond_atom_site_label_A
_geom_hbond_distance_DH
_geom_hbond_distance_HA
_geom_hbond_distance_DA
_geom_hbond_angle_DHA
_geom_hbond_site_symmetry_A
C26 H26 Br2 0.95 2.89 3.821(3) 165.8 .
C35 H35 Br2 0.95 2.79 3.622(3) 146.7 8_665

loop_
_geom_torsion_atom_site_label_1
_geom_torsion_atom_site_label_2
_geom_torsion_atom_site_label_3
_geom_torsion_atom_site_label_4
_geom_torsion
Pd1 P1 C27 P2 4.22(14)
Pd1 P1 C28 C29 -128.8(2)
Pd1 P1 C28 C33 48.0(3)
Pd1 P1 C34 C35 -161.0(2)
Pd1 P1 C34 C39 20.4(2)
Pd1 C1 C2 O1 99.6(2)
Pd1 C1 C2 C3 -80.2(2)
Br1 Pd1 P1 C27 155.21(9)
Br1 Pd1 P1 C28 38.91(9)
Br1 Pd1 P1 C34 -85.33(9)
Br2 Pd1 C1 P2 -129.68(9)
Br2 Pd1 C1 C2 114.07(15)
P1 Pd1 C1 P2 45.43(9)
P1 Pd1 C1 C2 -70.82(15)
P1 C28 C29 C30 177.6(2)
P1 C28 C33 C32 -176.6(4)
P1 C34 C35 C36 -178.9(2)
P1 C34 C39 C38 179.6(2)
P2 C1 C2 O1 -15.0(3)
P2 C1 C2 C3 165.20(17)
P2 C15 C16 C17 -177.28(19)
P2 C15 C20 C19 176.5(2)
P2 C21 C22 C23 -177.2(2)
P2 C21 C26 C25 176.8(2)
O1 C2 C3 C4 -179.4(2)
O1 C2 C3 C8 2.3(3)
C1 Pd1 P1 C27 -28.61(10)
C1 Pd1 P1 C28 -144.92(11)
C1 Pd1 P1 C34 90.84(11)
C1 P2 C15 C16 122.4(2)
C1 P2 C15 C20 -55.3(2)
C1 P2 C21 C22 178.76(18)
C1 P2 C21 C26 2.0(2)
C1 P2 C27 P1 28.53(15)
C1 C2 C3 C4 0.4(3)
C1 C2 C3 C8 -177.9(2)
C2 C3 C4 C5 -179.4(2)
C2 C3 C8 C7 178.2(2)
C3 C4 C5 C6 1.3(4)
C4 C3 C8 C7 -0.1(4)
C4 C5 C6 C7 -0.3(4)
C4 C5 C6 C9 -179.9(2)
C5 C6 C7 C8 -0.9(4)
C5 C6 C9 C10 -24.5(5)
C5 C6 C9 C14 156.4(3)
C6 C7 C8 C3 1.1(4)
C6 C9 C10 C11 -178.6(4)
C6 C9 C14 C13 177.1(3)
C7 C6 C9 C10 155.9(3)
C7 C6 C9 C14 -23.2(4)
C8 C3 C4 C5 -1.1(4)
C9 C6 C7 C8 178.7(3)
C9 C10 C11 C12 1.3(8)
C10 C9 C14 C13 -2.1(5)
C10 C11 C12 C13 -1.7(8)
C11 C12 C13 C14 0.2(7)
C12 C13 C14 C9 1.7(6)
C14 C9 C10 C11 0.6(6)
C15 P2 C1 Pd1 -177.05(10)
C15 P2 C1 C2 -59.55(18)
C15 P2 C21 C22 58.8(2)
C15 P2 C21 C26 -118.0(2)
C15 P2 C27 P1 151.72(11)
C15 C16 C17 C18 1.0(4)
C16 C15 C20 C19 -1.3(4)
C16 C17 C18 C19 -1.4(4)
C17 C18 C19 C20 0.4(4)
C18 C19 C20 C15 0.9(4)
C20 C15 C16 C17 0.4(4)
C21 P2 C1 Pd1 66.43(13)
C21 P2 C1 C2 -176.07(15)
C21 P2 C15 C16 -117.5(2)
C21 P2 C15 C20 64.8(2)
C21 P2 C27 P1 -91.56(13)
C21 C22 C23 C24 0.4(4)
C22 C21 C26 C25 0.1(4)
C22 C23 C24 C25 -0.2(4)
C23 C24 C25 C26 0.0(4)
C24 C25 C26 C21 0.1(4)
C26 C21 C22 C23 -0.4(4)
C27 P1 C28 C29 112.1(2)
C27 P1 C28 C33 -71.2(3)
C27 P1 C34 C35 -41.0(2)
C27 P1 C34 C39 140.3(2)
C27 P2 C1 Pd1 -51.96(13)
C27 P2 C1 C2 65.54(18)
C27 P2 C15 C16 1.1(3)
C27 P2 C15 C20 -176.6(2)
C27 P2 C21 C22 -63.4(2)
C27 P2 C21 C26 119.8(2)
C28 P1 C27 P2 128.28(13)
C28 P1 C34 C35 70.2(2)
C28 P1 C34 C39 -108.5(2)
C28 C29 C30 C31 -0.6(5)
C29 C28 C33 C32 0.2(6)
C29 C30 C31 C32 -0.9(7)
C30 C31 C32 C33 2.0(8)
C31 C32 C33 C28 -1.7(8)
C33 C28 C29 C30 0.9(5)
C34 P1 C27 P2 -117.96(13)
C34 P1 C28 C29 -2.0(3)
C34 P1 C28 C33 174.7(3)
C34 C35 C36 C37 -0.3(5)
C35 C34 C39 C38 1.0(4)
C35 C36 C37 C38 0.2(5)
C36 C37 C38 C39 0.5(5)
C37 C38 C39 C34 -1.1(5)
C39 C34 C35 C36 -0.3(4)

loop_
_exptl_oxdiff_crystal_face_indexfrac_h
_exptl_oxdiff_crystal_face_indexfrac_k
_exptl_oxdiff_crystal_face_indexfrac_l
_exptl_oxdiff_crystal_face_x
_exptl_oxdiff_crystal_face_y
_exptl_oxdiff_crystal_face_z
0.9991 0.0001 -2.0000 0.0566 0.1323 -0.0442
-0.9991 -0.0001 2.0000 -0.0566 -0.1323 0.0442
-0.9993 -0.0000 -1.9963 -0.1356 0.0545 -0.0358
0.9993 0.0000 1.9963 0.1356 -0.0545 0.0358
0.0001 0.9992 -0.0001 -0.0096 0.0330 0.0864
-0.0001 -0.9992 0.0001 0.0096 -0.0330 -0.0864
